data_7712739
loop_
_publ_author_name
'Lalinde Pe\~na, Elena'
'Mill\'an-Fern\'andez, Gonzalo'
'Nieddu, Mattia'
'L\'opez, Ic\'iar'
'Larr\'ayoz, Ignacio'
'Pichel, Jos\'e Garc\'ia'
'Izquierdo, Cintia'
'Berenguer, Jes\'us R.'

_publ_section_title
;
 A new family of luminescent Iridium Complexes: Synthesis, Optical and
 Cytotoxic Studies
;
_journal_name_full 'Dalton Transactions'
_journal_paper_doi 10.1039/D3DT00028A
_journal_year 2023
_chemical_formula_moiety 'C45 H41 Cl10 F4 Ir N6 O2'
_chemical_formula_sum 'C45 H41 Cl10 F4 Ir N6 O2'
_chemical_formula_weight 1320.6014
_space_group_IT_number 15
_space_group_name_Hall '-C 2yc'
_space_group_name_H-M_alt 'C 1 2/c 1'
_symmetry_cell_setting monoclinic
_symmetry_Int_Tables_number 15
_symmetry_space_group_name_Hall '-C 2yc'
_symmetry_space_group_name_H-M 'C 1 2/c 1'
_atom_sites_solution_hydrogens geom
_audit_conform_dict_location ftp://ftp.iucr.org/pub/cif_core.dic
_audit_conform_dict_name cif_core.dic
_audit_conform_dict_version 2.4.3
_audit_creation_date 2018-12-17T20:01:15-00:00
_audit_creation_method 'WinGX routine CIF_UPDATE'
_audit_update_record
;
2023-03-29 deposited with the CCDC.	2023-04-05 downloaded from the CCDC.
;
_cell_angle_alpha 90
_cell_angle_beta 110.153(6)
_cell_angle_gamma 90
_cell_formula_units_Z 4
_cell_length_a 17.941(3)
_cell_length_b 28.409(5)
_cell_length_c 11.205(2)
_cell_measurement_reflns_used 6646
_cell_measurement_temperature 135.0(10)
_cell_measurement_theta_max 28.281
_cell_measurement_theta_min 2.868
_cell_measurement_wavelength 0.71073
_cell_volume 5361.4(16)
_computing_cell_refinement 'SAINT V8.37A integration software'
_computing_data_collection 'Bruker APEX3 software'
_computing_data_reduction 'SORTAV (Blessing, 1995)'
_computing_molecular_graphics 'Ortep for Windows (Farrugia, 2012)'
_computing_publication_material 'WinGX publication routines (Farrugia, 2012)'
_computing_structure_refinement 'SHELXL-2014/7 (Sheldrick, 2014)'
_computing_structure_solution 'SHELXT-2014/7 (Sheldrick, 2014)'
_diffrn_ambient_temperature 135.0(10)
_diffrn_detector 'PHOTON 100 CMOS'
_diffrn_measured_fraction_theta_full 0.997
_diffrn_measured_fraction_theta_max 0.998
_diffrn_measurement_device '\k-geometry diffractometer'
_diffrn_measurement_device_type 'Bruker AXS D8 Quest CMOS diffractometer'
_diffrn_measurement_method '\f or \w oscillation scans'
_diffrn_orient_matrix_UB_11 -0.04675
_diffrn_orient_matrix_UB_12 0.015572
_diffrn_orient_matrix_UB_13 0.012527
_diffrn_orient_matrix_UB_21 0.010732
_diffrn_orient_matrix_UB_22 0.02927
_diffrn_orient_matrix_UB_23 -0.040955
_diffrn_orient_matrix_UB_31 -0.034993
_diffrn_orient_matrix_UB_32 -0.011826
_diffrn_orient_matrix_UB_33 -0.084868
_diffrn_radiation_monochromator 'Triumph curved graphite crystal'
_diffrn_radiation_probe x-ray
_diffrn_radiation_type MoK\a
_diffrn_radiation_wavelength 0.71073
_diffrn_reflns_av_R_equivalents 0.0325
_diffrn_reflns_av_unetI/netI 0.0303
_diffrn_reflns_Laue_measured_fraction_full 0.997
_diffrn_reflns_Laue_measured_fraction_max 0.998
_diffrn_reflns_limit_h_max 23
_diffrn_reflns_limit_h_min -23
_diffrn_reflns_limit_k_max 37
_diffrn_reflns_limit_k_min -37
_diffrn_reflns_limit_l_max 14
_diffrn_reflns_limit_l_min -14
_diffrn_reflns_number 26187
_diffrn_reflns_point_group_measured_fraction_full 0.997
_diffrn_reflns_point_group_measured_fraction_max 0.998
_diffrn_reflns_reduction_process
;
 Scaled and merged with Sortav
 R.H. Blessing, (1987) Cryst. Rev. 1, 3-58
 R.H. Blessing, (1989) J. Appl. Cryst. 22, 396-397
;
_diffrn_reflns_theta_full 25.243
_diffrn_reflns_theta_max 28.281
_diffrn_reflns_theta_min 2.868
_diffrn_source 'sealed x-ray tube'
_diffrn_standards_number 0
_exptl_absorpt_coefficient_mu 3.045
_exptl_absorpt_correction_T_max 0.746
_exptl_absorpt_correction_T_min 0.652
_exptl_absorpt_correction_type multi-scan
_exptl_absorpt_process_details
;
SADABS-2016/2 - Bruker AXS area detector scaling and absorption correction
;
_exptl_crystal_colour yellow
_exptl_crystal_density_diffrn 1.636
_exptl_crystal_density_method 'not measured'
_exptl_crystal_description block
_exptl_crystal_F_000 2376
_exptl_crystal_preparation Luminescent
_exptl_crystal_size_max 0.253
_exptl_crystal_size_mid 0.243
_exptl_crystal_size_min 0.208
_refine_diff_density_max 0.947
_refine_diff_density_min -0.586
_refine_diff_density_rms 0.074
_refine_ls_extinction_method none
_refine_ls_goodness_of_fit_ref 1.041
_refine_ls_hydrogen_treatment constr
_refine_ls_matrix_type full
_refine_ls_number_constraints 0
_refine_ls_number_parameters 299
_refine_ls_number_reflns 6646
_refine_ls_number_restraints 2
_refine_ls_restrained_S_all 1.045
_refine_ls_R_factor_all 0.0273
_refine_ls_R_factor_gt 0.0235
_refine_ls_shift/su_max 0.002
_refine_ls_shift/su_mean 0
_refine_ls_structure_factor_coef Fsqd
_refine_ls_weighting_details 'w=1/[\s^2^(Fo^2^)+(0.0309P)^2^+3.5935P] where P=(Fo^2^+2Fc^2^)/3'
_refine_ls_weighting_scheme calc
_refine_ls_wR_factor_gt 0.0572
_refine_ls_wR_factor_ref 0.0584
_reflns_Friedel_coverage 0
_reflns_number_gt 6123
_reflns_number_total 6646
_reflns_threshold_expression 'I > 2\s(I)'
_cod_data_source_file d3dt00028a2.cif
_cod_data_source_block shelx
_cod_original_cell_volume 5361.5(17)
_cod_original_sg_symbol_H-M 'C 2/c'
_cod_database_code 7712739

loop_
_symmetry_equiv_pos_as_xyz
'x, y, z'
'-x, y, -z+1/2'
'x+1/2, y+1/2, z'
'-x+1/2, y+1/2, -z+1/2'
'-x, -y, -z'
'x, -y, z-1/2'
'-x+1/2, -y+1/2, -z'
'x+1/2, -y+1/2, z-1/2'

loop_
_atom_site_label
_atom_site_type_symbol
_atom_site_fract_x
_atom_site_fract_y
_atom_site_fract_z
_atom_site_U_iso_or_equiv
_atom_site_adp_type
_atom_site_occupancy
_atom_site_site_symmetry_order
_atom_site_calc_flag
_atom_site_refinement_flags_posn
_atom_site_refinement_flags_adp
_atom_site_refinement_flags_occupancy
_atom_site_disorder_assembly
_atom_site_disorder_group
Ir1 Ir 0.5 0.37184(2) 0.75 0.02103(4) Uani 1 2 d S T P . .
N1 N 0.43770(11) 0.37522(6) 0.87245(17) 0.0243(4) Uani 1 1 d . . . . .
C2 C 0.37025(15) 0.35131(9) 0.8564(2) 0.0336(5) Uani 1 1 d . . . . .
H2 H 0.3508 0.3313 0.7868 0.04 Uiso 1 1 calc R U . . .
C3 C 0.32892(17) 0.35521(12) 0.9386(3) 0.0465(7) Uani 1 1 d . . . . .
H3 H 0.282 0.3386 0.9243 0.056 Uiso 1 1 calc R U . . .
C4 C 0.35834(19) 0.38424(12) 1.0429(3) 0.0510(7) Uani 1 1 d . . . . .
H4 H 0.3317 0.3872 1.1006 0.061 Uiso 1 1 calc R U . . .
C5 C 0.42785(16) 0.40902(10) 1.0611(2) 0.0396(6) Uani 1 1 d . . . . .
H5 H 0.4481 0.4287 1.1312 0.048 Uiso 1 1 calc R U . . .
C6 C 0.58291(15) 0.46056(8) 1.0691(2) 0.0332(5) Uani 1 1 d . . . . .
C7 C 0.64830(16) 0.48469(9) 1.0629(2) 0.0373(6) Uani 1 1 d . . . . .
H7 H 0.6772 0.505 1.1273 0.045 Uiso 1 1 calc R U . . .
C8 C 0.66847(14) 0.47703(8) 0.9566(2) 0.0333(5) Uani 1 1 d . . . . .
C9 C 0.62879(13) 0.44617(7) 0.8616(2) 0.0260(4) Uani 1 1 d . . . . .
H9 H 0.6454 0.4417 0.7924 0.031 Uiso 1 1 calc R U . . .
C10 C 0.56335(13) 0.42154(7) 0.86956(19) 0.0224(4) Uani 1 1 d . . . . .
C11 C 0.53889(13) 0.42960(7) 0.9754(2) 0.0253(4) Uani 1 1 d . . . . .
C12 C 0.46740(13) 0.40453(8) 0.9742(2) 0.0273(4) Uani 1 1 d . . . . .
N2 N 0.43742(11) 0.31343(6) 0.64356(17) 0.0254(4) Uani 1 1 d . . . . .
C13 C 0.37462(14) 0.31537(8) 0.5343(2) 0.0325(5) Uani 1 1 d . . . . .
H13 H 0.354 0.3447 0.5027 0.039 Uiso 1 1 calc R U . . .
C14 C 0.33990(15) 0.27566(9) 0.4679(2) 0.0362(6) Uani 1 1 d . . . . .
H14 H 0.2965 0.2783 0.3931 0.043 Uiso 1 1 calc R U . . .
C15 C 0.37010(14) 0.23162(8) 0.5133(2) 0.0328(5) Uani 1 1 d . . . . .
C16 C 0.43400(14) 0.22938(8) 0.6259(2) 0.0318(5) Uani 1 1 d . . . . .
H16 H 0.4554 0.2004 0.6589 0.038 Uiso 1 1 calc R U . . .
C17 C 0.46605(13) 0.27057(7) 0.6895(2) 0.0261(4) Uani 1 1 d . . . . .
C18 C 0.33208(16) 0.18883(9) 0.4362(3) 0.0429(6) Uani 1 1 d . . . . .
O1 O 0.27713(15) 0.19439(8) 0.3360(2) 0.0719(8) Uani 1 1 d . . . . .
N3 N 0.36083(14) 0.14739(8) 0.4830(2) 0.0436(5) Uani 1 1 d . . . . .
H3A H 0.3974 0.1464 0.5567 0.052 Uiso 1 1 calc R U . . .
C19 C 0.3336(2) 0.10301(10) 0.4156(4) 0.0597(9) Uani 1 1 d . . . . .
H19A H 0.2821 0.1079 0.3504 0.072 Uiso 1 1 calc R U . . .
H19B H 0.3271 0.0799 0.475 0.072 Uiso 1 1 calc R U . . .
C20 C 0.3904(3) 0.08387(15) 0.3544(4) 0.0836(13) Uani 1 1 d . . . . .
H20A H 0.3982 0.1073 0.2969 0.1 Uiso 1 1 calc R U . A 1
H20B H 0.4415 0.078 0.4198 0.1 Uiso 1 1 calc R U . A 1
C21 C 0.3610(3) 0.03894(18) 0.2818(6) 0.1091(18) Uani 0.5 1 d D . P B 1
H21A H 0.3048 0.0345 0.2658 0.131 Uiso 0.5 1 calc R U P B 1
H21B H 0.3701 0.039 0.2014 0.131 Uiso 0.5 1 calc R U P B 1
C22 C 0.4070(8) 0.0034(5) 0.3645(15) 0.167(7) Uani 0.5 1 d D . P B 1
H22A H 0.3922 -0.0269 0.3258 0.251 Uiso 0.5 1 calc R U P B 1
H22B H 0.4623 0.0088 0.3798 0.251 Uiso 0.5 1 calc R U P B 1
H22C H 0.3975 0.0043 0.4437 0.251 Uiso 0.5 1 calc R U P B 1
C21B C 0.3610(3) 0.03894(18) 0.2818(6) 0.1091(18) Uani 0.5 1 d D . P B 2
H21C H 0.341 0.0189 0.3342 0.131 Uiso 0.5 1 calc R U P B 2
H21D H 0.3161 0.0469 0.2066 0.131 Uiso 0.5 1 calc R U P B 2
C22B C 0.4156(5) 0.0116(3) 0.2418(9) 0.082(2) Uani 0.5 1 d D . P B 2
H22D H 0.389 -0.0158 0.197 0.123 Uiso 0.5 1 calc R U P B 2
H22E H 0.4346 0.0302 0.1867 0.123 Uiso 0.5 1 calc R U P B 2
H22F H 0.4596 0.0021 0.3149 0.123 Uiso 0.5 1 calc R U P B 2
F6 F 0.56296(10) 0.46781(6) 1.17407(14) 0.0492(4) Uani 1 1 d . . . . .
F8 F 0.73083(10) 0.50138(6) 0.94638(16) 0.0488(4) Uani 1 1 d . . . . .
Cl1 Cl 0.5 0.11673(3) 0.75 0.03924(19) Uani 1 2 d S T P . .
C30 C 0.6558(2) 0.13263(14) 0.6548(4) 0.0672(11) Uani 1 1 d . . . . .
H30 H 0.6075 0.1267 0.6748 0.081 Uiso 1 1 calc R U . . .
Cl2 Cl 0.67119(8) 0.19382(5) 0.65567(12) 0.1040(4) Uani 1 1 d . . . . .
Cl3 Cl 0.64293(6) 0.10888(6) 0.50550(10) 0.0994(4) Uani 1 1 d . . . . .
Cl4 Cl 0.73634(6) 0.10577(5) 0.77219(9) 0.0827(3) Uani 1 1 d . . . . .

loop_
_atom_site_aniso_label
_atom_site_aniso_U_11
_atom_site_aniso_U_22
_atom_site_aniso_U_33
_atom_site_aniso_U_23
_atom_site_aniso_U_13
_atom_site_aniso_U_12
Ir1 0.02334(6) 0.02149(6) 0.01446(6) 0 0.00165(4) 0
N1 0.0248(9) 0.0285(9) 0.0174(8) 0.0021(6) 0.0044(7) -0.0033(7)
C2 0.0304(12) 0.0400(13) 0.0277(12) -0.0015(10) 0.0063(10) -0.0094(10)
C3 0.0394(15) 0.0614(17) 0.0404(15) -0.0023(13) 0.0158(13) -0.0192(13)
C4 0.0450(16) 0.078(2) 0.0372(15) -0.0067(15) 0.0235(14) -0.0143(15)
C5 0.0399(14) 0.0561(16) 0.0247(12) -0.0082(11) 0.0134(11) -0.0115(12)
C6 0.0398(14) 0.0378(12) 0.0222(11) -0.0069(9) 0.0112(10) -0.0069(10)
C7 0.0399(14) 0.0379(13) 0.0312(13) -0.0123(10) 0.0086(11) -0.0123(11)
C8 0.0311(12) 0.0289(11) 0.0386(13) -0.0036(9) 0.0105(11) -0.0093(9)
C9 0.0283(11) 0.0267(10) 0.0233(11) 0.0002(8) 0.0091(9) -0.0018(8)
C10 0.0247(10) 0.0212(9) 0.0173(9) 0.0014(7) 0.0023(8) 0.0002(7)
C11 0.0294(11) 0.0264(10) 0.0186(10) 0.0002(8) 0.0065(9) -0.0018(8)
C12 0.0289(12) 0.0320(11) 0.0180(10) 0.0001(8) 0.0042(9) -0.0034(9)
N2 0.0252(9) 0.0242(8) 0.0204(8) -0.0032(7) -0.0004(7) -0.0002(7)
C13 0.0321(12) 0.0298(11) 0.0239(11) -0.0020(9) -0.0054(9) 0.0037(9)
C14 0.0323(13) 0.0382(13) 0.0258(12) -0.0051(10) -0.0056(10) -0.0004(10)
C15 0.0289(12) 0.0321(11) 0.0318(13) -0.0085(9) 0.0035(10) -0.0042(9)
C16 0.0314(12) 0.0249(10) 0.0325(12) -0.0030(9) 0.0028(10) -0.0015(9)
C17 0.0248(11) 0.0265(10) 0.0226(11) 0.0001(8) 0.0027(9) 0.0003(8)
C18 0.0383(14) 0.0374(13) 0.0444(16) -0.0141(11) 0.0030(12) -0.0088(11)
O1 0.0684(16) 0.0519(13) 0.0590(15) -0.0195(11) -0.0246(12) -0.0085(11)
N3 0.0466(13) 0.0328(11) 0.0433(13) -0.0132(10) 0.0050(11) -0.0122(10)
C19 0.073(2) 0.0350(15) 0.062(2) -0.0171(14) 0.0113(17) -0.0193(14)
C20 0.085(3) 0.072(2) 0.092(3) -0.043(2) 0.028(2) -0.020(2)
C21 0.103(4) 0.088(3) 0.127(5) -0.059(3) 0.027(3) -0.006(3)
C22 0.209(16) 0.112(9) 0.242(18) 0.084(11) 0.156(15) 0.053(10)
C21B 0.103(4) 0.088(3) 0.127(5) -0.059(3) 0.027(3) -0.006(3)
C22B 0.110(7) 0.065(5) 0.092(6) -0.024(4) 0.060(6) 0.002(4)
F6 0.0616(11) 0.0639(10) 0.0267(8) -0.0212(7) 0.0209(7) -0.0240(8)
F8 0.0438(9) 0.0481(9) 0.0591(11) -0.0145(8) 0.0237(8) -0.0245(7)
Cl1 0.0405(5) 0.0280(4) 0.0535(5) 0 0.0217(4) 0
C30 0.0373(17) 0.119(3) 0.0467(19) -0.0116(18) 0.0162(15) -0.0048(17)
Cl2 0.0939(9) 0.1321(11) 0.0709(7) 0.0008(7) 0.0090(6) -0.0159(8)
Cl3 0.0536(6) 0.1872(12) 0.0515(5) -0.0375(7) 0.0107(4) -0.0066(7)
Cl4 0.0470(5) 0.1476(10) 0.0504(5) -0.0059(6) 0.0130(4) 0.0079(6)

loop_
_atom_type_symbol
_atom_type_description
_atom_type_scat_dispersion_real
_atom_type_scat_dispersion_imag
_atom_type_scat_source
C C 0.0033 0.0016 'International Tables Vol C Tables 4.2.6.8 and 6.1.1.4'
H H 0 0 'International Tables Vol C Tables 4.2.6.8 and 6.1.1.4'
Cl Cl 0.1484 0.1585 'International Tables Vol C Tables 4.2.6.8 and 6.1.1.4'
F F 0.0171 0.0103 'International Tables Vol C Tables 4.2.6.8 and 6.1.1.4'
Ir Ir -1.4442 7.9887 'International Tables Vol C Tables 4.2.6.8 and 6.1.1.4'
N N 0.0061 0.0033 'International Tables Vol C Tables 4.2.6.8 and 6.1.1.4'
O O 0.0106 0.006 'International Tables Vol C Tables 4.2.6.8 and 6.1.1.4'

loop_
_exptl_crystal_face_index_h
_exptl_crystal_face_index_k
_exptl_crystal_face_index_l
_exptl_crystal_face_perp_dist
-2 1 0 0.089
1 -2 -1 0.109
-1 2 1 0.056
0 2 1 0.078
0 -2 -1 0.145
2 1 2 0.106
-1 2 0 0.082
-2 2 -1 0.111
-1 0 -1 0.122
0 1 0 0.039
0 -1 0 0.121
-1 2 -2 0.115
-1 1 -2 0.117
-1 0 -2 0.122
1 0 2 0.113
0 1 -1 0.112
0 -1 1 0.138
-1 -2 0 0.115
1 2 0 0.072
2 2 -1 0.084
-2 -2 1 0.121
0 -1 -2 0.132
2 1 -2 0.094
-1 0 2 0.11
-2 -1 2 0.11
-1 -1 0 0.121
2 2 1 0.092
1 -1 0 0.132
2 -1 1 0.122
-1 0 0 0.104
-2 -1 -1 0.128

loop_
_geom_angle_atom_site_label_1
_geom_angle_atom_site_label_2
_geom_angle_atom_site_label_3
_geom_angle
_geom_angle_site_symmetry_1
_geom_angle_site_symmetry_3
_geom_angle_publ_flag
C10 Ir1 C10 90.63(11) 2_656 . ?
C10 Ir1 N1 80.45(8) 2_656 2_656 ?
C10 Ir1 N1 95.73(8) . 2_656 ?
C10 Ir1 N1 95.74(8) 2_656 . ?
C10 Ir1 N1 80.46(8) . . ?
N1 Ir1 N1 174.63(9) 2_656 . ?
C10 Ir1 N2 172.76(7) 2_656 2_656 ?
C10 Ir1 N2 96.11(8) . 2_656 ?
N1 Ir1 N2 96.19(7) 2_656 2_656 ?
N1 Ir1 N2 88.01(7) . 2_656 ?
C10 Ir1 N2 96.11(8) 2_656 . ?
C10 Ir1 N2 172.76(7) . . ?
N1 Ir1 N2 88.02(7) 2_656 . ?
N1 Ir1 N2 96.19(7) . . ?
N2 Ir1 N2 77.29(10) 2_656 . ?
C2 N1 C12 119.6(2) . . ?
C2 N1 Ir1 124.07(16) . . ?
C12 N1 Ir1 116.28(15) . . ?
N1 C2 C3 122.6(2) . . ?
N1 C2 H2 118.7 . . ?
C3 C2 H2 118.7 . . ?
C2 C3 C4 118.7(3) . . ?
C2 C3 H3 120.6 . . ?
C4 C3 H3 120.6 . . ?
C3 C4 C5 119.4(3) . . ?
C3 C4 H4 120.3 . . ?
C5 C4 H4 120.3 . . ?
C4 C5 C12 120.0(2) . . ?
C4 C5 H5 120 . . ?
C12 C5 H5 120 . . ?
F6 C6 C7 116.7(2) . . ?
F6 C6 C11 120.0(2) . . ?
C7 C6 C11 123.3(2) . . ?
C8 C7 C6 116.5(2) . . ?
C8 C7 H7 121.8 . . ?
C6 C7 H7 121.8 . . ?
F8 C8 C9 118.9(2) . . ?
F8 C8 C7 117.7(2) . . ?
C9 C8 C7 123.5(2) . . ?
C8 C9 C10 119.5(2) . . ?
C8 C9 H9 120.2 . . ?
C10 C9 H9 120.2 . . ?
C9 C10 C11 118.84(19) . . ?
C9 C10 Ir1 127.23(16) . . ?
C11 C10 Ir1 113.86(15) . . ?
C6 C11 C10 118.4(2) . . ?
C6 C11 C12 125.7(2) . . ?
C10 C11 C12 115.92(19) . . ?
N1 C12 C5 119.6(2) . . ?
N1 C12 C11 113.16(19) . . ?
C5 C12 C11 127.2(2) . . ?
C13 N2 C17 118.10(18) . . ?
C13 N2 Ir1 126.30(15) . . ?
C17 N2 Ir1 115.57(14) . . ?
N2 C13 C14 122.5(2) . . ?
N2 C13 H13 118.7 . . ?
C14 C13 H13 118.7 . . ?
C13 C14 C15 119.6(2) . . ?
C13 C14 H14 120.2 . . ?
C15 C14 H14 120.2 . . ?
C16 C15 C14 118.2(2) . . ?
C16 C15 C18 123.6(2) . . ?
C14 C15 C18 118.2(2) . . ?
C15 C16 C17 119.7(2) . . ?
C15 C16 H16 120.1 . . ?
C17 C16 H16 120.1 . . ?
N2 C17 C16 121.88(19) . . ?
N2 C17 C17 115.72(11) . 2_656 ?
C16 C17 C17 122.40(13) . 2_656 ?
O1 C18 N3 124.2(2) . . ?
O1 C18 C15 118.9(2) . . ?
N3 C18 C15 116.9(2) . . ?
C18 N3 C19 123.2(3) . . ?
C18 N3 H3A 118.4 . . ?
C19 N3 H3A 118.4 . . ?
N3 C19 C20 112.7(3) . . ?
N3 C19 H19A 109.1 . . ?
C20 C19 H19A 109.1 . . ?
N3 C19 H19B 109.1 . . ?
C20 C19 H19B 109.1 . . ?
H19A C19 H19B 107.8 . . ?
C21B C20 C19 112.5(4) . . ?
C21 C20 C19 112.5(4) . . ?
C21 C20 H20A 109.1 . . ?
C19 C20 H20A 109.1 . . ?
C21 C20 H20B 109.1 . . ?
C19 C20 H20B 109.1 . . ?
H20A C20 H20B 107.8 . . ?
C22 C21 C20 103.4(8) . . ?
C22 C21 H21A 111.1 . . ?
C20 C21 H21A 111.1 . . ?
C22 C21 H21B 111.1 . . ?
C20 C21 H21B 111.1 . . ?
H21A C21 H21B 109 . . ?
C21 C22 H22A 109.5 . . ?
C21 C22 H22B 109.5 . . ?
H22A C22 H22B 109.5 . . ?
C21 C22 H22C 109.5 . . ?
H22A C22 H22C 109.5 . . ?
H22B C22 H22C 109.5 . . ?
C22B C21B C20 118.4(5) . . ?
C22B C21B H21C 107.7 . . ?
C20 C21B H21C 107.7 . . ?
C22B C21B H21D 107.7 . . ?
C20 C21B H21D 107.7 . . ?
H21C C21B H21D 107.1 . . ?
C21B C22B H22D 109.5 . . ?
C21B C22B H22E 109.5 . . ?
H22D C22B H22E 109.5 . . ?
C21B C22B H22F 109.5 . . ?
H22D C22B H22F 109.5 . . ?
H22E C22B H22F 109.5 . . ?
Cl3 C30 Cl4 110.6(2) . . ?
Cl3 C30 Cl2 110.9(2) . . ?
Cl4 C30 Cl2 109.7(2) . . ?
Cl3 C30 H30 108.5 . . ?
Cl4 C30 H30 108.5 . . ?
Cl2 C30 H30 108.5 . . ?

loop_
_geom_bond_atom_site_label_1
_geom_bond_atom_site_label_2
_geom_bond_distance
_geom_bond_site_symmetry_2
_geom_bond_publ_flag
Ir1 C10 2.008(2) 2_656 ?
Ir1 C10 2.008(2) . ?
Ir1 N1 2.0488(19) 2_656 ?
Ir1 N1 2.0489(19) . ?
Ir1 N2 2.1246(17) 2_656 ?
Ir1 N2 2.1247(17) . ?
N1 C2 1.345(3) . ?
N1 C12 1.364(3) . ?
C2 C3 1.372(4) . ?
C2 H2 0.93 . ?
C3 C4 1.379(4) . ?
C3 H3 0.93 . ?
C4 C5 1.385(4) . ?
C4 H4 0.93 . ?
C5 C12 1.394(3) . ?
C5 H5 0.93 . ?
C6 F6 1.358(3) . ?
C6 C7 1.381(3) . ?
C6 C11 1.389(3) . ?
C7 C8 1.376(4) . ?
C7 H7 0.93 . ?
C8 F8 1.354(3) . ?
C8 C9 1.374(3) . ?
C9 C10 1.396(3) . ?
C9 H9 0.93 . ?
C10 C11 1.418(3) . ?
C11 C12 1.463(3) . ?
N2 C13 1.349(3) . ?
N2 C17 1.352(3) . ?
C13 C14 1.376(3) . ?
C13 H13 0.93 . ?
C14 C15 1.389(3) . ?
C14 H14 0.93 . ?
C15 C16 1.383(3) . ?
C15 C18 1.511(3) . ?
C16 C17 1.387(3) . ?
C16 H16 0.93 . ?
C17 C17 1.478(4) 2_656 ?
C18 O1 1.222(3) . ?
C18 N3 1.319(4) . ?
N3 C19 1.464(3) . ?
N3 H3A 0.86 . ?
C19 C20 1.513(5) . ?
C19 H19A 0.97 . ?
C19 H19B 0.97 . ?
C20 C21B 1.508(5) . ?
C20 C21 1.508(5) . ?
C20 H20A 0.97 . ?
C20 H20B 0.97 . ?
C21 C22 1.426(8) . ?
C21 H21A 0.97 . ?
C21 H21B 0.97 . ?
C22 H22A 0.96 . ?
C22 H22B 0.96 . ?
C22 H22C 0.96 . ?
C21B C22B 1.438(7) . ?
C21B H21C 0.97 . ?
C21B H21D 0.97 . ?
C22B H22D 0.96 . ?
C22B H22E 0.96 . ?
C22B H22F 0.96 . ?
C30 Cl3 1.744(4) . ?
C30 Cl4 1.759(4) . ?
C30 Cl2 1.760(4) . ?
C30 H30 0.98 . ?
